data_4324767
loop_
_publ_author_name
'Vladimir B. Arion'
'Peter Rapta'
'Joshua Telser'
'Sergiu S. Shova'
'Martin Breza'
'Karol Lu\<spai'
'Jozef Ko\<zi\<sek'

_publ_section_title
;
 Syntheses, Electronic Structures, and EPR/UV-Vis-NIR
 Spectroelectrochemistry of Nickel(II), Copper(II), and Zinc(II) Complexes
 with a Tetradentate Ligand Based on S-Methylisothiosemicarbazide
;
_journal_name_full 'Inorganic Chemistry'
_journal_page_first 2918
_journal_page_last 2931
_journal_paper_doi 10.1021/ic102277v
_journal_volume 50
_journal_year 2011
_chemical_formula_moiety 'C24 H35 N3 O4 S Zn'
_chemical_formula_sum 'C24 H35 N3 O4 S Zn'
_chemical_formula_weight 526.98
_chemical_name_systematic
; 
 ? 
;
_space_group_IT_number 14
_symmetry_cell_setting monoclinic
_symmetry_space_group_name_Hall '-P 2yn'
_symmetry_space_group_name_H-M 'P 1 21/n 1'
_atom_sites_solution_hydrogens geom
_atom_sites_solution_primary direct
_atom_sites_solution_secondary difmap
_audit_creation_method SHELXL-97
_cell_angle_alpha 90.00
_cell_angle_beta 97.096(2)
_cell_angle_gamma 90.00
_cell_formula_units_Z 4
_cell_length_a 10.4094(4)
_cell_length_b 9.2257(4)
_cell_length_c 27.7560(10)
_cell_measurement_reflns_used 5709
_cell_measurement_temperature 100(2)
_cell_measurement_theta_max 23.88
_cell_measurement_theta_min 2.33
_cell_volume 2645.10(18)
_computing_structure_refinement 'SHELXL-97 (Sheldrick, 1997)'
_computing_structure_solution 'SHELXS-97 (Sheldrick, 1990)'
_diffrn_ambient_temperature 100(2)
_diffrn_measured_fraction_theta_full 0.999
_diffrn_measured_fraction_theta_max 0.999
_diffrn_radiation_monochromator graphite
_diffrn_radiation_source 'fine-focus sealed tube'
_diffrn_radiation_type MoK\a
_diffrn_radiation_wavelength 0.71073
_diffrn_reflns_av_R_equivalents 0.1269
_diffrn_reflns_av_sigmaI/netI 0.0569
_diffrn_reflns_limit_h_max 12
_diffrn_reflns_limit_h_min -12
_diffrn_reflns_limit_k_max 11
_diffrn_reflns_limit_k_min -11
_diffrn_reflns_limit_l_max 34
_diffrn_reflns_limit_l_min -34
_diffrn_reflns_number 85773
_diffrn_reflns_theta_full 26.00
_diffrn_reflns_theta_max 26.00
_diffrn_reflns_theta_min 2.19
_exptl_absorpt_coefficient_mu 1.040
_exptl_absorpt_correction_T_max 0.9402
_exptl_absorpt_correction_T_min 0.7810
_exptl_absorpt_correction_type multi-scan
_exptl_absorpt_process_details SADABS
_exptl_crystal_colour orange
_exptl_crystal_density_diffrn 1.323
_exptl_crystal_description block
_exptl_crystal_F_000 1112
_exptl_crystal_size_max 0.25
_exptl_crystal_size_mid 0.10
_exptl_crystal_size_min 0.06
_refine_diff_density_max 0.390
_refine_diff_density_min -0.355
_refine_diff_density_rms 0.079
_refine_ls_extinction_method none
_refine_ls_goodness_of_fit_ref 1.033
_refine_ls_hydrogen_treatment constr
_refine_ls_matrix_type full
_refine_ls_number_parameters 301
_refine_ls_number_reflns 5198
_refine_ls_number_restraints 0
_refine_ls_restrained_S_all 1.033
_refine_ls_R_factor_all 0.0692
_refine_ls_R_factor_gt 0.0421
_refine_ls_shift/su_max 0.001
_refine_ls_shift/su_mean 0.000
_refine_ls_structure_factor_coef Fsqd
_refine_ls_weighting_details 'calc w=1/[\s^2^(Fo^2^)+(0.0425P)^2^+2.4413P] where P=(Fo^2^+2Fc^2^)/3'
_refine_ls_weighting_scheme calc
_refine_ls_wR_factor_gt 0.0953
_refine_ls_wR_factor_ref 0.1035
_reflns_number_gt 3834
_reflns_number_total 5198
_reflns_threshold_expression >2sigma(I)
_cod_data_source_file ic102277v_si_002_4.cif
_cod_data_source_block vlar029
_cod_database_code 4324767

loop_
_symmetry_equiv_pos_as_xyz
'x, y, z'
'-x+1/2, y+1/2, -z+1/2'
'-x, -y, -z'
'x-1/2, -y-1/2, z-1/2'

loop_
_atom_site_label
_atom_site_type_symbol
_atom_site_fract_x
_atom_site_fract_y
_atom_site_fract_z
_atom_site_U_iso_or_equiv
_atom_site_adp_type
_atom_site_occupancy
_atom_site_symmetry_multiplicity
_atom_site_calc_flag
_atom_site_refinement_flags
Zn1 Zn 0.72437(3) 0.37341(4) 0.040030(12) 0.01877(12) Uani 1 1 d .
S1 S 0.64971(7) 0.49677(9) -0.12076(3) 0.02121(18) Uani 1 1 d .
O1 O 0.77976(19) 0.4442(2) 0.10451(7) 0.0222(5) Uani 1 1 d .
O2 O 0.56527(19) 0.2682(2) 0.05469(7) 0.0245(5) Uani 1 1 d .
O3 O 0.2732(2) 0.0657(2) -0.03423(8) 0.0330(6) Uani 1 1 d .
N1 N 0.8235(2) 0.5364(3) 0.01159(8) 0.0156(5) Uani 1 1 d .
N2 N 0.7984(2) 0.5592(3) -0.03850(8) 0.0166(5) Uani 1 1 d .
N3 N 0.6311(2) 0.3921(3) -0.02981(8) 0.0179(5) Uani 1 1 d .
C1 C 0.8680(3) 0.5406(3) 0.11956(10) 0.0167(6) Uani 1 1 d .
C2 C 0.8998(3) 0.5629(3) 0.17112(10) 0.0163(6) Uani 1 1 d .
C3 C 0.9912(3) 0.6665(3) 0.18678(10) 0.0165(6) Uani 1 1 d .
H3 H 1.0098 0.6817 0.2208 0.020 Uiso 1 1 calc R
C4 C 1.0593(3) 0.7519(3) 0.15580(10) 0.0174(6) Uani 1 1 d .
C5 C 1.0283(3) 0.7303(3) 0.10657(10) 0.0174(6) Uani 1 1 d .
H5 H 1.0716 0.7856 0.0846 0.021 Uiso 1 1 calc R
C6 C 0.9337(3) 0.6280(3) 0.08777(10) 0.0163(6) Uani 1 1 d .
C7 C 0.9043(3) 0.6252(3) 0.03555(10) 0.0167(6) Uani 1 1 d .
H7 H 0.9473 0.6933 0.0174 0.020 Uiso 1 1 calc R
C8 C 0.6996(3) 0.4832(3) -0.05798(10) 0.0163(6) Uani 1 1 d .
C9 C 0.5292(3) 0.3181(3) -0.04893(10) 0.0174(6) Uani 1 1 d .
H9 H 0.5056 0.3274 -0.0830 0.021 Uiso 1 1 calc R
C10 C 0.4516(3) 0.2262(3) -0.02394(10) 0.0189(6) Uani 1 1 d .
C11 C 0.4710(3) 0.2112(3) 0.02869(11) 0.0189(6) Uani 1 1 d .
C12 C 0.3808(3) 0.1271(3) 0.05657(11) 0.0246(7) Uani 1 1 d .
H12A H 0.4078 0.1383 0.0915 0.037 Uiso 1 1 calc R
H12B H 0.3834 0.0243 0.0478 0.037 Uiso 1 1 calc R
H12C H 0.2925 0.1640 0.0486 0.037 Uiso 1 1 calc R
C13 C 0.3500(3) 0.1424(3) -0.05300(11) 0.0216(7) Uani 1 1 d .
C14 C 0.3386(3) 0.1457(4) -0.10800(11) 0.0301(8) Uani 1 1 d .
H14A H 0.2676 0.0823 -0.1215 0.045 Uiso 1 1 calc R
H14B H 0.4198 0.1120 -0.1186 0.045 Uiso 1 1 calc R
H14C H 0.3210 0.2451 -0.1194 0.045 Uiso 1 1 calc R
C15 C 0.7791(3) 0.6025(3) -0.14012(10) 0.0231(7) Uani 1 1 d .
H15A H 0.7627 0.6182 -0.1753 0.035 Uiso 1 1 calc R
H15B H 0.8611 0.5506 -0.1322 0.035 Uiso 1 1 calc R
H15C H 0.7838 0.6962 -0.1234 0.035 Uiso 1 1 calc R
C20 C 0.8351(3) 0.4695(3) 0.20723(10) 0.0194(7) Uani 1 1 d .
C21 C 0.8730(3) 0.3092(3) 0.20050(11) 0.0259(7) Uani 1 1 d .
H21A H 0.8321 0.2482 0.2232 0.039 Uiso 1 1 calc R
H21B H 0.9673 0.2990 0.2069 0.039 Uiso 1 1 calc R
H21C H 0.8435 0.2787 0.1671 0.039 Uiso 1 1 calc R
C22 C 0.6865(3) 0.4859(4) 0.19932(11) 0.0274(7) Uani 1 1 d .
H22A H 0.6481 0.4252 0.2227 0.041 Uiso 1 1 calc R
H22B H 0.6536 0.4555 0.1663 0.041 Uiso 1 1 calc R
H22C H 0.6634 0.5875 0.2039 0.041 Uiso 1 1 calc R
C23 C 0.8814(3) 0.5099(4) 0.26010(10) 0.0242(7) Uani 1 1 d .
H23A H 0.8378 0.4483 0.2818 0.036 Uiso 1 1 calc R
H23B H 0.8606 0.6118 0.2656 0.036 Uiso 1 1 calc R
H23C H 0.9752 0.4957 0.2667 0.036 Uiso 1 1 calc R
C40 C 1.1582(3) 0.8645(3) 0.17819(10) 0.0194(6) Uani 1 1 d .
C41 C 1.2559(3) 0.7922(4) 0.21689(11) 0.0254(7) Uani 1 1 d .
H41A H 1.3185 0.8645 0.2310 0.038 Uiso 1 1 calc R
H41B H 1.3015 0.7146 0.2019 0.038 Uiso 1 1 calc R
H41C H 1.2099 0.7513 0.2425 0.038 Uiso 1 1 calc R
C42 C 1.0858(3) 0.9847(4) 0.20187(12) 0.0309(8) Uani 1 1 d .
H42A H 1.1479 1.0572 0.2162 0.046 Uiso 1 1 calc R
H42B H 1.0398 0.9428 0.2273 0.046 Uiso 1 1 calc R
H42C H 1.0235 1.0308 0.1772 0.046 Uiso 1 1 calc R
C43 C 1.2349(3) 0.9312(4) 0.13992(11) 0.0248(7) Uani 1 1 d .
H43A H 1.2966 1.0023 0.1554 0.037 Uiso 1 1 calc R
H43B H 1.1751 0.9792 0.1149 0.037 Uiso 1 1 calc R
H43C H 1.2820 0.8546 0.1250 0.037 Uiso 1 1 calc R
O4 O 0.83948(19) 0.1916(2) 0.03530(7) 0.0224(5) Uani 1 1 d .
H40 H 0.7959 0.1075 0.0338 0.027 Uiso 1 1 d R
C16 C 0.9583(3) 0.1769(4) 0.06725(12) 0.0294(8) Uani 1 1 d .
H16A H 1.0050 0.2694 0.0691 0.044 Uiso 1 1 calc R
H16B H 1.0120 0.1018 0.0547 0.044 Uiso 1 1 calc R
H16C H 0.9391 0.1494 0.0997 0.044 Uiso 1 1 calc R

loop_
_atom_site_aniso_label
_atom_site_aniso_U_11
_atom_site_aniso_U_22
_atom_site_aniso_U_33
_atom_site_aniso_U_23
_atom_site_aniso_U_13
_atom_site_aniso_U_12
Zn1 0.02023(19) 0.0209(2) 0.01512(18) 0.00103(15) 0.00219(13) -0.00477(15)
S1 0.0204(4) 0.0296(5) 0.0132(4) 0.0007(3) 0.0008(3) -0.0039(3)
O1 0.0252(11) 0.0270(12) 0.0148(10) 0.0002(9) 0.0044(9) -0.0108(9)
O2 0.0242(11) 0.0296(13) 0.0202(11) -0.0008(9) 0.0044(9) -0.0093(10)
O3 0.0336(13) 0.0264(13) 0.0386(14) -0.0008(11) 0.0026(11) -0.0147(11)
N1 0.0188(12) 0.0201(14) 0.0081(11) -0.0014(10) 0.0027(10) -0.0017(10)
N2 0.0210(13) 0.0196(13) 0.0093(11) 0.0005(10) 0.0025(10) -0.0001(10)
N3 0.0173(12) 0.0199(14) 0.0173(13) 0.0009(10) 0.0054(10) -0.0023(10)
C1 0.0161(14) 0.0167(16) 0.0175(15) -0.0005(12) 0.0028(12) 0.0018(12)
C2 0.0168(14) 0.0174(16) 0.0148(14) 0.0011(12) 0.0027(12) 0.0033(12)
C3 0.0188(14) 0.0189(16) 0.0120(14) -0.0018(12) 0.0025(12) 0.0038(12)
C4 0.0194(14) 0.0148(16) 0.0178(15) -0.0010(12) 0.0019(12) 0.0020(12)
C5 0.0184(14) 0.0178(16) 0.0168(15) 0.0023(12) 0.0054(12) 0.0018(12)
C6 0.0174(14) 0.0172(15) 0.0140(14) -0.0006(12) 0.0009(11) -0.0013(12)
C7 0.0166(14) 0.0153(15) 0.0192(15) 0.0014(13) 0.0062(12) 0.0006(12)
C8 0.0161(14) 0.0178(16) 0.0155(14) 0.0018(12) 0.0040(12) 0.0026(12)
C9 0.0181(15) 0.0188(16) 0.0156(15) -0.0030(12) 0.0029(12) 0.0040(12)
C10 0.0144(14) 0.0195(17) 0.0230(16) -0.0014(13) 0.0030(12) 0.0003(12)
C11 0.0177(15) 0.0165(16) 0.0235(16) -0.0013(13) 0.0068(13) 0.0008(12)
C12 0.0203(15) 0.0268(18) 0.0278(17) 0.0019(14) 0.0074(13) -0.0012(14)
C13 0.0186(15) 0.0186(17) 0.0276(17) -0.0017(13) 0.0029(13) 0.0027(13)
C14 0.0233(16) 0.039(2) 0.0269(18) -0.0070(15) -0.0024(14) -0.0101(15)
C15 0.0245(16) 0.0295(19) 0.0156(15) 0.0039(13) 0.0040(13) -0.0016(14)
C20 0.0192(15) 0.0248(18) 0.0147(14) -0.0005(13) 0.0041(12) -0.0018(13)
C21 0.0346(18) 0.0236(18) 0.0196(16) 0.0051(14) 0.0042(14) -0.0034(14)
C22 0.0208(16) 0.042(2) 0.0201(16) -0.0003(15) 0.0071(13) -0.0054(15)
C23 0.0261(16) 0.0314(19) 0.0157(15) 0.0040(13) 0.0049(13) -0.0018(14)
C40 0.0214(15) 0.0195(17) 0.0169(15) -0.0001(13) 0.0008(12) -0.0016(13)
C41 0.0243(16) 0.0284(19) 0.0224(16) 0.0014(14) -0.0018(13) -0.0064(14)
C42 0.0320(18) 0.0262(19) 0.0352(19) -0.0102(15) 0.0072(15) -0.0069(15)
C43 0.0245(16) 0.0260(18) 0.0233(17) 0.0015(14) 0.0003(13) -0.0104(14)
O4 0.0219(11) 0.0192(11) 0.0249(11) 0.0005(9) -0.0020(9) -0.0060(9)
C16 0.0242(17) 0.037(2) 0.0258(18) 0.0046(15) -0.0024(14) -0.0021(15)

loop_
_atom_type_symbol
_atom_type_description
_atom_type_scat_dispersion_real
_atom_type_scat_dispersion_imag
_atom_type_scat_source
C C 0.0033 0.0016 'International Tables Vol C Tables 4.2.6.8 and 6.1.1.4'
H H 0.0000 0.0000 'International Tables Vol C Tables 4.2.6.8 and 6.1.1.4'
N N 0.0061 0.0033 'International Tables Vol C Tables 4.2.6.8 and 6.1.1.4'
O O 0.0106 0.0060 'International Tables Vol C Tables 4.2.6.8 and 6.1.1.4'
S S 0.1246 0.1234 'International Tables Vol C Tables 4.2.6.8 and 6.1.1.4'
Zn Zn 0.2839 1.4301 'International Tables Vol C Tables 4.2.6.8 and 6.1.1.4'

loop_
_geom_angle_atom_site_label_1
_geom_angle_atom_site_label_2
_geom_angle_atom_site_label_3
_geom_angle
O1 Zn1 O2 97.79(8)
O1 Zn1 N1 90.11(8)
O2 Zn1 N1 155.09(9)
O1 Zn1 N3 153.67(9)
O2 Zn1 N3 85.79(8)
N1 Zn1 N3 77.09(9)
O1 Zn1 O4 102.94(8)
O2 Zn1 O4 96.87(8)
N1 Zn1 O4 104.36(9)
N3 Zn1 O4 102.50(9)
C8 S1 C15 101.21(13)
C1 O1 Zn1 130.13(18)
C11 O2 Zn1 133.71(19)
C7 N1 N2 116.4(2)
C7 N1 Zn1 126.50(19)
N2 N1 Zn1 117.02(17)
C8 N2 N1 111.9(2)
C9 N3 C8 121.8(2)
C9 N3 Zn1 126.6(2)
C8 N3 Zn1 111.19(18)
O1 C1 C6 123.8(2)
O1 C1 C2 118.6(2)
C6 C1 C2 117.5(2)
C3 C2 C1 118.4(3)
C3 C2 C20 121.5(2)
C1 C2 C20 120.0(2)
C2 C3 C4 124.8(3)
C2 C3 H3 117.6
C4 C3 H3 117.6
C5 C4 C3 116.5(3)
C5 C4 C40 124.2(3)
C3 C4 C40 119.3(2)
C4 C5 C6 121.9(3)
C4 C5 H5 119.0
C6 C5 H5 119.0
C5 C6 C1 120.8(2)
C5 C6 C7 115.7(2)
C1 C6 C7 123.4(3)
N1 C7 C6 124.7(3)
N1 C7 H7 117.6
C6 C7 H7 117.6
N2 C8 N3 121.3(2)
N2 C8 S1 119.5(2)
N3 C8 S1 119.1(2)
N3 C9 C10 126.5(3)
N3 C9 H9 116.7
C10 C9 H9 116.7
C9 C10 C11 122.2(3)
C9 C10 C13 117.6(3)
C11 C10 C13 120.2(3)
O2 C11 C10 122.5(3)
O2 C11 C12 114.4(3)
C10 C11 C12 123.2(3)
C11 C12 H12A 109.5
C11 C12 H12B 109.5
H12A C12 H12B 109.5
C11 C12 H12C 109.5
H12A C12 H12C 109.5
H12B C12 H12C 109.5
O3 C13 C10 122.1(3)
O3 C13 C14 117.6(3)
C10 C13 C14 120.3(3)
C13 C14 H14A 109.5
C13 C14 H14B 109.5
H14A C14 H14B 109.5
C13 C14 H14C 109.5
H14A C14 H14C 109.5
H14B C14 H14C 109.5
S1 C15 H15A 109.5
S1 C15 H15B 109.5
H15A C15 H15B 109.5
S1 C15 H15C 109.5
H15A C15 H15C 109.5
H15B C15 H15C 109.5
C23 C20 C2 112.1(2)
C23 C20 C22 107.6(2)
C2 C20 C22 111.3(2)
C23 C20 C21 107.1(2)
C2 C20 C21 108.6(2)
C22 C20 C21 110.0(3)
C20 C21 H21A 109.5
C20 C21 H21B 109.5
H21A C21 H21B 109.5
C20 C21 H21C 109.5
H21A C21 H21C 109.5
H21B C21 H21C 109.5
C20 C22 H22A 109.5
C20 C22 H22B 109.5
H22A C22 H22B 109.5
C20 C22 H22C 109.5
H22A C22 H22C 109.5
H22B C22 H22C 109.5
C20 C23 H23A 109.5
C20 C23 H23B 109.5
H23A C23 H23B 109.5
C20 C23 H23C 109.5
H23A C23 H23C 109.5
H23B C23 H23C 109.5
C42 C40 C43 109.4(3)
C42 C40 C41 109.4(2)
C43 C40 C41 107.6(2)
C42 C40 C4 108.8(2)
C43 C40 C4 111.7(2)
C41 C40 C4 109.9(2)
C40 C41 H41A 109.5
C40 C41 H41B 109.5
H41A C41 H41B 109.5
C40 C41 H41C 109.5
H41A C41 H41C 109.5
H41B C41 H41C 109.5
C40 C42 H42A 109.5
C40 C42 H42B 109.5
H42A C42 H42B 109.5
C40 C42 H42C 109.5
H42A C42 H42C 109.5
H42B C42 H42C 109.5
C40 C43 H43A 109.5
C40 C43 H43B 109.5
H43A C43 H43B 109.5
C40 C43 H43C 109.5
H43A C43 H43C 109.5
H43B C43 H43C 109.5
C16 O4 Zn1 119.83(18)
C16 O4 H40 109.8
Zn1 O4 H40 114.2
O4 C16 H16A 109.5
O4 C16 H16B 109.5
H16A C16 H16B 109.5
O4 C16 H16C 109.5
H16A C16 H16C 109.5
H16B C16 H16C 109.5

loop_
_geom_bond_atom_site_label_1
_geom_bond_atom_site_label_2
_geom_bond_distance
Zn1 O1 1.9253(19)
Zn1 O2 2.004(2)
Zn1 N1 2.038(2)
Zn1 N3 2.065(2)
Zn1 O4 2.075(2)
S1 C8 1.760(3)
S1 C15 1.798(3)
O1 C1 1.309(3)
O2 C11 1.259(3)
O3 C13 1.231(4)
N1 C7 1.297(4)
N1 N2 1.398(3)
N2 C8 1.306(4)
N3 C9 1.317(4)
N3 C8 1.401(3)
C1 C6 1.430(4)
C1 C2 1.443(4)
C2 C3 1.380(4)
C2 C20 1.539(4)
C3 C4 1.419(4)
C3 H3 0.9500
C4 C5 1.379(4)
C4 C40 1.538(4)
C5 C6 1.416(4)
C5 H5 0.9500
C6 C7 1.444(4)
C7 H7 0.9500
C9 C10 1.411(4)
C9 H9 0.9500
C10 C11 1.456(4)
C10 C13 1.468(4)
C11 C12 1.504(4)
C12 H12A 0.9800
C12 H12B 0.9800
C12 H12C 0.9800
C13 C14 1.517(4)
C14 H14A 0.9800
C14 H14B 0.9800
C14 H14C 0.9800
C15 H15A 0.9800
C15 H15B 0.9800
C15 H15C 0.9800
C20 C23 1.533(4)
C20 C22 1.543(4)
C20 C21 1.548(4)
C21 H21A 0.9800
C21 H21B 0.9800
C21 H21C 0.9800
C22 H22A 0.9800
C22 H22B 0.9800
C22 H22C 0.9800
C23 H23A 0.9800
C23 H23B 0.9800
C23 H23C 0.9800
C40 C42 1.533(4)
C40 C43 1.534(4)
C40 C41 1.538(4)
C41 H41A 0.9800
C41 H41B 0.9800
C41 H41C 0.9800
C42 H42A 0.9800
C42 H42B 0.9800
C42 H42C 0.9800
C43 H43A 0.9800
C43 H43B 0.9800
C43 H43C 0.9800
O4 C16 1.437(4)
O4 H40 0.8970
C16 H16A 0.9800
C16 H16B 0.9800
C16 H16C 0.9800

loop_
_geom_torsion_atom_site_label_1
_geom_torsion_atom_site_label_2
_geom_torsion_atom_site_label_3
_geom_torsion_atom_site_label_4
_geom_torsion
O2 Zn1 O1 C1 -168.2(2)
N1 Zn1 O1 C1 -11.9(2)
N3 Zn1 O1 C1 -71.9(3)
O4 Zn1 O1 C1 92.9(2)
O1 Zn1 O2 C11 169.2(3)
N1 Zn1 O2 C11 61.8(4)
N3 Zn1 O2 C11 15.4(3)
O4 Zn1 O2 C11 -86.7(3)
O1 Zn1 N1 C7 9.5(2)
O2 Zn1 N1 C7 118.6(3)
N3 Zn1 N1 C7 166.3(2)
O4 Zn1 N1 C7 -93.8(2)
O1 Zn1 N1 N2 -167.63(19)
O2 Zn1 N1 N2 -58.6(3)
N3 Zn1 N1 N2 -10.85(18)
O4 Zn1 N1 N2 88.98(18)
C7 N1 N2 C8 -168.2(2)
Zn1 N1 N2 C8 9.3(3)
O1 Zn1 N3 C9 -114.8(3)
O2 Zn1 N3 C9 -15.8(2)
N1 Zn1 N3 C9 -177.5(3)
O4 Zn1 N3 C9 80.3(2)
O1 Zn1 N3 C8 72.7(3)
O2 Zn1 N3 C8 171.77(19)
N1 Zn1 N3 C8 9.99(18)
O4 Zn1 N3 C8 -92.11(19)
Zn1 O1 C1 C6 7.6(4)
Zn1 O1 C1 C2 -173.67(19)
O1 C1 C2 C3 -178.9(2)
C6 C1 C2 C3 0.0(4)
O1 C1 C2 C20 2.8(4)
C6 C1 C2 C20 -178.4(2)
C1 C2 C3 C4 -1.4(4)
C20 C2 C3 C4 176.9(3)
C2 C3 C4 C5 1.5(4)
C2 C3 C4 C40 179.6(3)
C3 C4 C5 C6 -0.2(4)
C40 C4 C5 C6 -178.1(3)
C4 C5 C6 C1 -1.2(4)
C4 C5 C6 C7 175.4(3)
O1 C1 C6 C5 -180.0(3)
C2 C1 C6 C5 1.3(4)
O1 C1 C6 C7 3.7(4)
C2 C1 C6 C7 -175.0(3)
N2 N1 C7 C6 174.0(2)
Zn1 N1 C7 C6 -3.2(4)
C5 C6 C7 N1 177.9(3)
C1 C6 C7 N1 -5.7(4)
N1 N2 C8 N3 0.2(4)
N1 N2 C8 S1 179.35(18)
C9 N3 C8 N2 178.1(3)
Zn1 N3 C8 N2 -9.0(3)
C9 N3 C8 S1 -1.0(4)
Zn1 N3 C8 S1 171.85(14)
C15 S1 C8 N2 8.5(3)
C15 S1 C8 N3 -172.3(2)
C8 N3 C9 C10 -178.5(3)
Zn1 N3 C9 C10 9.8(4)
N3 C9 C10 C11 4.9(5)
N3 C9 C10 C13 -174.1(3)
Zn1 O2 C11 C10 -7.3(4)
Zn1 O2 C11 C12 172.81(19)
C9 C10 C11 O2 -6.8(4)
C13 C10 C11 O2 172.1(3)
C9 C10 C11 C12 173.0(3)
C13 C10 C11 C12 -8.0(4)
C9 C10 C13 O3 -175.9(3)
C11 C10 C13 O3 5.0(4)
C9 C10 C13 C14 5.4(4)
C11 C10 C13 C14 -173.6(3)
C3 C2 C20 C23 1.9(4)
C1 C2 C20 C23 -179.9(3)
C3 C2 C20 C22 122.5(3)
C1 C2 C20 C22 -59.3(3)
C3 C2 C20 C21 -116.2(3)
C1 C2 C20 C21 62.0(3)
C5 C4 C40 C42 111.1(3)
C3 C4 C40 C42 -66.8(3)
C5 C4 C40 C43 -9.8(4)
C3 C4 C40 C43 172.3(3)
C5 C4 C40 C41 -129.2(3)
C3 C4 C40 C41 52.9(3)
O1 Zn1 O4 C16 -21.0(2)
O2 Zn1 O4 C16 -120.7(2)
N1 Zn1 O4 C16 72.5(2)
N3 Zn1 O4 C16 152.1(2)
